data_1574785
loop_
_publ_author_name
'Knez, Damijan'
'\<Sterman, Andrej'
'Sosi\<c, Izidor'
'Perdih, Franc'
'Nu\~nez, Gonzalo D.'
'Knafli\<c, Tilen'
'Ar\<con, Denis'
'Besora, Maria'
'Carb\'o, Jorge J.'
'Fern\'andez, Elena'
'\<Casar, Zdenko'

_publ_section_title
;
 Access to amidines via C(sp2)--N coupling of trifluoroborate-iminiums
 with N-fluorobenzenesulfonimide
;
_journal_issue 26
_journal_name_full 'Chemical Science'
_journal_page_first 12012
_journal_page_last 12023
_journal_paper_doi 10.1039/D5SC02912K
_journal_volume 16
_journal_year 2025
_chemical_formula_moiety 'C13 H11 Cl N2 O2 S'
_chemical_formula_sum 'C13 H11 Cl N2 O2 S'
_chemical_formula_weight 294.75
_space_group_crystal_system monoclinic
_space_group_IT_number 14
_space_group_name_Hall '-P 2ybc'
_space_group_name_H-M_alt 'P 1 21/c 1'
_atom_sites_solution_hydrogens mixed
_atom_sites_solution_primary dual
_audit_creation_method SHELXL-2018/3
_audit_update_record
;
2024-11-08 deposited with the CCDC.	2025-05-22 downloaded from the CCDC.
;
_cell_angle_alpha 90
_cell_angle_beta 92.005(3)
_cell_angle_gamma 90
_cell_formula_units_Z 12
_cell_length_a 8.5033(3)
_cell_length_b 23.1754(7)
_cell_length_c 20.2967(6)
_cell_measurement_reflns_used 16625
_cell_measurement_temperature 150.00(10)
_cell_measurement_theta_max 30.3440
_cell_measurement_theta_min 2.6980
_cell_volume 3997.4(2)
_computing_cell_refinement 'CrysAlisPro 1.171.43.95a (Rigaku OD, 2023)'
_computing_data_collection 'CrysAlisPro 1.171.43.95a (Rigaku OD, 2023)'
_computing_data_reduction 'CrysAlisPro 1.171.43.95a (Rigaku OD, 2023)'
_computing_structure_refinement 'SHELXL-2018/3 (Sheldrick, 2018)'
_computing_structure_solution 'SHELXT 2018/2 (Sheldrick, 2018)'
_diffrn_ambient_temperature 150.00(10)
_diffrn_detector 'CCD plate'
_diffrn_detector_area_resol_mean 10.4933
_diffrn_detector_type Atlas
_diffrn_measured_fraction_theta_full 0.999
_diffrn_measured_fraction_theta_max 0.999
_diffrn_measurement_device 'four-circle diffractometer'
_diffrn_measurement_device_type 'SuperNova, Dual, Cu at home/near, Atlas'
_diffrn_measurement_method '\w scans'
_diffrn_radiation_monochromator mirror
_diffrn_radiation_probe x-ray
_diffrn_radiation_type MoK\a
_diffrn_radiation_wavelength 0.71073
_diffrn_reflns_av_R_equivalents 0.0341
_diffrn_reflns_av_unetI/netI 0.0329
_diffrn_reflns_Laue_measured_fraction_full 0.999
_diffrn_reflns_Laue_measured_fraction_max 0.999
_diffrn_reflns_limit_h_max 11
_diffrn_reflns_limit_h_min -11
_diffrn_reflns_limit_k_max 30
_diffrn_reflns_limit_k_min -30
_diffrn_reflns_limit_l_max 21
_diffrn_reflns_limit_l_min -26
_diffrn_reflns_number 35775
_diffrn_reflns_point_group_measured_fraction_full 0.999
_diffrn_reflns_point_group_measured_fraction_max 0.999
_diffrn_reflns_theta_full 25.242
_diffrn_reflns_theta_max 27.484
_diffrn_reflns_theta_min 2.553
_diffrn_source 'micro-focus sealed X-ray tube'
_diffrn_source_type 'SuperNova (Mo) X-ray Source'
_exptl_absorpt_coefficient_mu 0.441
_exptl_absorpt_correction_T_max 1.00000
_exptl_absorpt_correction_T_min 0.43405
_exptl_absorpt_correction_type multi-scan
_exptl_absorpt_process_details
;
CrysAlisPro 1.171.43.95a (Rigaku Oxford Diffraction, 2023)
Empirical absorption correction using spherical harmonics,
implemented in SCALE3 ABSPACK scaling algorithm.
;
_exptl_crystal_colour colourless
_exptl_crystal_density_diffrn 1.469
_exptl_crystal_description prism
_exptl_crystal_F_000 1824
_exptl_crystal_size_max 0.600
_exptl_crystal_size_mid 0.600
_exptl_crystal_size_min 0.250
_refine_diff_density_max 0.540
_refine_diff_density_min -0.452
_refine_diff_density_rms 0.058
_refine_ls_extinction_method none
_refine_ls_goodness_of_fit_ref 1.035
_refine_ls_hydrogen_treatment mixed
_refine_ls_matrix_type full
_refine_ls_number_parameters 532
_refine_ls_number_reflns 9145
_refine_ls_number_restraints 6
_refine_ls_restrained_S_all 1.035
_refine_ls_R_factor_all 0.0469
_refine_ls_R_factor_gt 0.0357
_refine_ls_shift/su_max 0.002
_refine_ls_shift/su_mean 0.000
_refine_ls_structure_factor_coef Fsqd
_refine_ls_weighting_details 'w=1/[\s^2^(Fo^2^)+(0.0401P)^2^+1.8099P] where P=(Fo^2^+2Fc^2^)/3'
_refine_ls_weighting_scheme calc
_refine_ls_wR_factor_gt 0.0841
_refine_ls_wR_factor_ref 0.0899
_reflns_Friedel_coverage 0.000
_reflns_number_gt 7577
_reflns_number_total 9145
_reflns_threshold_expression 'I > 2\s(I)'
_cod_data_source_file d5sc02912k2.cif
_cod_data_source_block structure2j-moca251
_cod_depositor_comments 'Adding full bibliography for 1574783--1574790.cif.'
_cod_original_sg_symbol_H-M 'P 21/c'
_cod_database_code 1574785
_shelx_shelxl_version_number 2018/3
_shelx_space_group_comment
;
The symmetry employed for this shelxl refinement is uniquely defined
by the following loop, which should always be used as a source of
symmetry information in preference to the above space-group names.
They are only intended as comments.
;
_shelx_estimated_absorpt_t_min 0.778
_shelx_estimated_absorpt_t_max 0.898

loop_
_space_group_symop_operation_xyz
'x, y, z'
'-x, y+1/2, -z+1/2'
'-x, -y, -z'
'x, -y-1/2, z-1/2'

loop_
_atom_site_label
_atom_site_type_symbol
_atom_site_fract_x
_atom_site_fract_y
_atom_site_fract_z
_atom_site_U_iso_or_equiv
_atom_site_adp_type
_atom_site_occupancy
_atom_site_site_symmetry_order
_atom_site_calc_flag
_atom_site_refinement_flags_posn
_atom_site_refinement_flags_adp
_atom_site_refinement_flags_occupancy
_atom_site_disorder_assembly
_atom_site_disorder_group
Cl1 Cl 1.03473(7) 1.06106(3) 0.30655(3) 0.04622(15) Uani 1 1 d . . . . .
S1 S 0.60058(5) 0.87213(2) 0.00654(2) 0.01676(9) Uani 1 1 d . . . . .
O1 O 0.62291(15) 0.81073(5) 0.01367(6) 0.0253(3) Uani 1 1 d . . . . .
O2 O 0.63346(14) 0.89684(5) -0.05666(5) 0.0230(3) Uani 1 1 d . . . . .
N1 N 0.68602(18) 0.83937(7) 0.14567(7) 0.0231(3) Uani 1 1 d D . . . .
H1A H 0.647(2) 0.8130(8) 0.1184(9) 0.028 Uiso 1 1 d D U . . .
H1B H 0.695(2) 0.8326(8) 0.1876(8) 0.028 Uiso 1 1 d D U . . .
N2 N 0.69909(16) 0.90933(6) 0.06085(6) 0.0177(3) Uani 1 1 d . . . . .
C1 C 0.72331(19) 0.89050(7) 0.12235(8) 0.0172(3) Uani 1 1 d . . . . .
C2 C 0.80310(19) 0.93224(7) 0.16810(8) 0.0190(3) Uani 1 1 d . . . . .
C3 C 0.7814(2) 0.99105(8) 0.15828(8) 0.0241(4) Uani 1 1 d . . . . .
H3 H 0.716384 1.004093 0.122293 0.029 Uiso 1 1 calc R U . . .
C4 C 0.8534(2) 1.03093(8) 0.20025(9) 0.0287(4) Uani 1 1 d . . . . .
H4 H 0.838069 1.071108 0.193355 0.034 Uiso 1 1 calc R U . . .
C5 C 0.9482(2) 1.01126(8) 0.25248(9) 0.0279(4) Uani 1 1 d . . . . .
C6 C 0.9741(2) 0.95343(9) 0.26248(9) 0.0285(4) Uani 1 1 d . . . . .
H6 H 1.041187 0.940743 0.297978 0.034 Uiso 1 1 calc R U . . .
C7 C 0.9015(2) 0.91362(8) 0.22037(8) 0.0244(4) Uani 1 1 d . . . . .
H7 H 0.918836 0.873530 0.227132 0.029 Uiso 1 1 calc R U . . .
C8 C 0.40277(19) 0.88781(7) 0.02313(7) 0.0179(3) Uani 1 1 d . . . . .
C9 C 0.3436(2) 0.94144(7) 0.00389(8) 0.0218(4) Uani 1 1 d . . . . .
H9 H 0.407882 0.968066 -0.018460 0.026 Uiso 1 1 calc R U . . .
C10 C 0.1901(2) 0.95553(9) 0.01769(9) 0.0302(4) Uani 1 1 d . . . . .
H10 H 0.148585 0.992148 0.005219 0.036 Uiso 1 1 calc R U . . .
C11 C 0.0971(2) 0.91611(10) 0.04974(9) 0.0340(5) Uani 1 1 d . . . . .
H11 H -0.008513 0.925775 0.058900 0.041 Uiso 1 1 calc R U . . .
C12 C 0.1564(2) 0.86288(9) 0.06849(9) 0.0333(5) Uani 1 1 d . . . . .
H12 H 0.091386 0.836121 0.090244 0.040 Uiso 1 1 calc R U . . .
C13 C 0.3109(2) 0.84831(8) 0.05565(8) 0.0247(4) Uani 1 1 d . . . . .
H13 H 0.352770 0.811950 0.068925 0.030 Uiso 1 1 calc R U . . .
Cl3 Cl 0.76545(8) 1.08956(2) 0.56206(2) 0.04200(14) Uani 1 1 d . . . . .
S3 S 0.75706(5) 0.78737(2) 0.34659(2) 0.01631(9) Uani 1 1 d . . . . .
O5 O 0.63692(14) 0.74734(5) 0.36608(6) 0.0217(3) Uani 1 1 d . . . . .
O6 O 0.76300(14) 0.80078(5) 0.27758(5) 0.0218(3) Uani 1 1 d . . . . .
N5 N 0.63964(19) 0.81123(6) 0.48041(7) 0.0238(3) Uani 1 1 d D . . . .
H5A H 0.629(2) 0.7773(7) 0.4631(9) 0.029 Uiso 1 1 d D U . . .
H5B H 0.610(2) 0.8158(9) 0.5205(8) 0.029 Uiso 1 1 d D U . . .
N6 N 0.75188(17) 0.84812(6) 0.38461(6) 0.0190(3) Uani 1 1 d . . . . .
C27 C 0.70011(19) 0.85288(7) 0.44515(8) 0.0163(3) Uani 1 1 d . . . . .
C28 C 0.71356(19) 0.91156(7) 0.47482(8) 0.0179(3) Uani 1 1 d . . . . .
C29 C 0.7864(2) 0.95518(7) 0.44011(8) 0.0251(4) Uani 1 1 d . . . . .
H29 H 0.825971 0.947130 0.397887 0.030 Uiso 1 1 calc R U . . .
C30 C 0.8022(2) 1.01019(8) 0.46613(9) 0.0297(4) Uani 1 1 d . . . . .
H30 H 0.851149 1.039929 0.442006 0.036 Uiso 1 1 calc R U . . .
C31 C 0.7454(2) 1.02098(7) 0.52776(9) 0.0258(4) Uani 1 1 d . . . . .
C32 C 0.6738(3) 0.97869(8) 0.56323(9) 0.0344(5) Uani 1 1 d . . . . .
H32 H 0.635783 0.986894 0.605684 0.041 Uiso 1 1 calc R U . . .
C33 C 0.6574(2) 0.92404(8) 0.53669(9) 0.0296(4) Uani 1 1 d . . . . .
H33 H 0.607264 0.894697 0.560985 0.035 Uiso 1 1 calc R U . . .
C34 C 0.9429(2) 0.75742(7) 0.36899(7) 0.0182(3) Uani 1 1 d . . . . .
C35 C 1.0778(2) 0.78957(8) 0.35845(8) 0.0236(4) Uani 1 1 d . . . . .
H35 H 1.069384 0.827719 0.341560 0.028 Uiso 1 1 calc R U . . .
C36 C 1.2244(2) 0.76575(9) 0.37268(9) 0.0302(4) Uani 1 1 d . . . . .
H36 H 1.317077 0.787697 0.366375 0.036 Uiso 1 1 calc R U . . .
C37 C 1.2351(2) 0.71001(9) 0.39605(9) 0.0345(5) Uani 1 1 d . . . . .
H37 H 1.335592 0.693479 0.405564 0.041 Uiso 1 1 calc R U . . .
C38 C 1.1013(3) 0.67806(9) 0.40571(10) 0.0357(5) Uani 1 1 d . . . . .
H38 H 1.110490 0.639536 0.421385 0.043 Uiso 1 1 calc R U . . .
C39 C 0.9525(2) 0.70161(8) 0.39275(9) 0.0272(4) Uani 1 1 d . . . . .
H39 H 0.860033 0.679845 0.400077 0.033 Uiso 1 1 calc R U . . .
Cl2 Cl 0.63296(6) 0.35562(2) 0.25744(2) 0.03298(12) Uani 1 1 d . . . . .
S2 S 0.44683(5) 0.69518(2) 0.17063(2) 0.01663(9) Uani 1 1 d . . . . .
O3 O 0.47095(15) 0.73359(5) 0.22576(6) 0.0261(3) Uani 1 1 d . . . . .
O4 O 0.53358(14) 0.70835(5) 0.11256(6) 0.0252(3) Uani 1 1 d . . . . .
N3 N 0.54294(19) 0.64081(6) 0.30155(7) 0.0234(3) Uani 1 1 d D . . . .
H3A H 0.539(2) 0.6784(7) 0.2990(10) 0.028 Uiso 1 1 d D U . . .
H3B H 0.565(2) 0.6242(8) 0.3400(8) 0.028 Uiso 1 1 d D U . . .
N4 N 0.47834(17) 0.62828(6) 0.18778(6) 0.0190(3) Uani 1 1 d . . . . .
C14 C 0.51763(19) 0.60960(7) 0.24757(8) 0.0164(3) Uani 1 1 d . . . . .
C15 C 0.53972(19) 0.54624(7) 0.25347(7) 0.0164(3) Uani 1 1 d . . . . .
C16 C 0.6405(2) 0.52264(7) 0.30178(8) 0.0213(4) Uani 1 1 d . . . . .
H16 H 0.691188 0.547111 0.333504 0.026 Uiso 1 1 calc R U . . .
C17 C 0.6674(2) 0.46387(7) 0.30390(9) 0.0235(4) Uani 1 1 d . . . . .
H17 H 0.736417 0.447777 0.336807 0.028 Uiso 1 1 calc R U . . .
C18 C 0.5923(2) 0.42872(7) 0.25743(8) 0.0212(4) Uani 1 1 d . . . . .
C19 C 0.4867(2) 0.45093(7) 0.21056(8) 0.0220(4) Uani 1 1 d . . . . .
H19 H 0.432603 0.426066 0.180241 0.026 Uiso 1 1 calc R U . . .
C20 C 0.4612(2) 0.50969(7) 0.20851(8) 0.0194(3) Uani 1 1 d . . . . .
H20 H 0.389723 0.525438 0.176297 0.023 Uiso 1 1 calc R U . . .
C21 C 0.24592(19) 0.69809(7) 0.14652(8) 0.0176(3) Uani 1 1 d . . . . .
C22 C 0.1369(2) 0.71367(8) 0.19239(9) 0.0285(4) Uani 1 1 d . . . . .
H22 H 0.169504 0.721013 0.236851 0.034 Uiso 1 1 calc R U . . .
C23 C -0.0201(2) 0.71841(9) 0.17273(11) 0.0388(5) Uani 1 1 d . . . . .
H23 H -0.095971 0.728813 0.203858 0.047 Uiso 1 1 calc R U . . .
C24 C -0.0664(3) 0.70806(10) 0.10815(12) 0.0458(6) Uani 1 1 d . . . . .
H24 H -0.174111 0.711772 0.094830 0.055 Uiso 1 1 calc R U . . .
C25 C 0.0427(3) 0.69232(12) 0.06253(11) 0.0488(6) Uani 1 1 d . . . . .
H25 H 0.009757 0.684926 0.018130 0.059 Uiso 1 1 calc R U . . .
C26 C 0.1998(2) 0.68736(9) 0.08159(9) 0.0326(4) Uani 1 1 d . . . . .
H26 H 0.275399 0.676678 0.050433 0.039 Uiso 1 1 calc R U . . .

loop_
_atom_site_aniso_label
_atom_site_aniso_U_11
_atom_site_aniso_U_22
_atom_site_aniso_U_33
_atom_site_aniso_U_23
_atom_site_aniso_U_13
_atom_site_aniso_U_12
Cl1 0.0483(3) 0.0497(3) 0.0402(3) -0.0197(2) -0.0058(2) -0.0116(3)
S1 0.0207(2) 0.0182(2) 0.01134(17) 0.00068(14) 0.00044(15) 0.00096(15)
O1 0.0372(8) 0.0188(6) 0.0198(6) -0.0019(5) 0.0003(5) 0.0052(5)
O2 0.0285(7) 0.0291(7) 0.0116(5) 0.0020(5) 0.0031(5) -0.0005(5)
N1 0.0308(9) 0.0256(8) 0.0127(7) 0.0037(6) -0.0031(6) -0.0035(6)
N2 0.0178(7) 0.0224(7) 0.0127(6) 0.0015(5) -0.0008(5) -0.0007(5)
C1 0.0142(8) 0.0225(8) 0.0151(7) 0.0013(6) 0.0020(6) 0.0024(6)
C2 0.0162(8) 0.0275(9) 0.0136(7) 0.0007(6) 0.0030(6) -0.0021(6)
C3 0.0248(9) 0.0284(9) 0.0191(8) 0.0000(7) 0.0009(7) 0.0032(7)
C4 0.0333(11) 0.0252(9) 0.0279(9) -0.0038(7) 0.0039(8) 0.0007(8)
C5 0.0247(10) 0.0364(11) 0.0227(9) -0.0081(8) 0.0034(7) -0.0084(8)
C6 0.0234(10) 0.0415(11) 0.0203(8) 0.0022(8) -0.0051(7) -0.0064(8)
C7 0.0227(9) 0.0293(10) 0.0212(8) 0.0047(7) -0.0020(7) -0.0036(7)
C8 0.0180(8) 0.0218(8) 0.0135(7) -0.0013(6) -0.0024(6) -0.0037(6)
C9 0.0200(9) 0.0220(9) 0.0232(8) 0.0039(7) -0.0035(7) -0.0033(7)
C10 0.0232(10) 0.0357(11) 0.0314(10) -0.0011(8) -0.0047(8) 0.0044(8)
C11 0.0189(10) 0.0537(13) 0.0295(10) -0.0042(9) 0.0016(8) 0.0001(9)
C12 0.0287(11) 0.0456(12) 0.0258(9) 0.0000(8) 0.0048(8) -0.0156(9)
C13 0.0300(10) 0.0245(9) 0.0194(8) 0.0015(7) -0.0001(7) -0.0085(7)
Cl3 0.0753(4) 0.0195(2) 0.0313(2) -0.00944(19) 0.0040(2) -0.0071(2)
S3 0.0219(2) 0.01486(19) 0.01205(17) -0.00107(14) -0.00152(15) -0.00156(15)
O5 0.0247(6) 0.0208(6) 0.0196(6) -0.0029(5) 0.0002(5) -0.0067(5)
O6 0.0287(7) 0.0241(6) 0.0123(5) 0.0002(5) -0.0026(5) 0.0005(5)
N5 0.0390(9) 0.0157(7) 0.0169(7) -0.0018(6) 0.0051(6) -0.0031(6)
N6 0.0262(8) 0.0141(7) 0.0167(7) -0.0009(5) 0.0008(6) 0.0000(5)
C27 0.0168(8) 0.0161(8) 0.0156(7) 0.0013(6) -0.0038(6) 0.0006(6)
C28 0.0196(8) 0.0161(8) 0.0179(8) -0.0010(6) -0.0030(6) 0.0010(6)
C29 0.0364(11) 0.0206(9) 0.0184(8) -0.0014(7) 0.0046(7) -0.0036(7)
C30 0.0455(12) 0.0206(9) 0.0231(9) -0.0005(7) 0.0045(8) -0.0079(8)
C31 0.0364(11) 0.0170(8) 0.0237(9) -0.0055(7) -0.0026(8) -0.0001(7)
C32 0.0542(13) 0.0262(10) 0.0235(9) -0.0064(8) 0.0128(9) -0.0026(9)
C33 0.0439(12) 0.0207(9) 0.0248(9) -0.0018(7) 0.0109(8) -0.0052(8)
C34 0.0238(9) 0.0194(8) 0.0112(7) -0.0021(6) -0.0015(6) 0.0021(6)
C35 0.0267(10) 0.0232(9) 0.0206(8) 0.0014(7) -0.0026(7) -0.0014(7)
C36 0.0234(10) 0.0436(12) 0.0237(9) 0.0026(8) -0.0006(7) -0.0004(8)
C37 0.0289(11) 0.0486(13) 0.0258(9) 0.0062(9) -0.0009(8) 0.0152(9)
C38 0.0443(13) 0.0295(10) 0.0331(10) 0.0118(8) 0.0002(9) 0.0114(9)
C39 0.0347(11) 0.0226(9) 0.0243(9) 0.0047(7) 0.0010(8) 0.0004(8)
Cl2 0.0503(3) 0.0123(2) 0.0369(3) 0.00005(17) 0.0086(2) 0.00321(18)
S2 0.0206(2) 0.01346(19) 0.01569(18) 0.00043(14) -0.00213(15) 0.00022(14)
O3 0.0396(8) 0.0132(6) 0.0247(6) -0.0032(5) -0.0122(6) -0.0002(5)
O4 0.0229(7) 0.0275(7) 0.0253(6) 0.0074(5) 0.0041(5) 0.0010(5)
N3 0.0417(10) 0.0134(7) 0.0148(7) -0.0014(6) -0.0053(6) 0.0023(6)
N4 0.0272(8) 0.0134(7) 0.0163(6) -0.0012(5) -0.0034(6) 0.0020(5)
C14 0.0166(8) 0.0166(8) 0.0160(7) -0.0013(6) 0.0007(6) 0.0005(6)
C15 0.0204(8) 0.0141(8) 0.0148(7) -0.0014(6) 0.0030(6) -0.0002(6)
C16 0.0260(9) 0.0167(8) 0.0207(8) -0.0032(6) -0.0045(7) -0.0002(7)
C17 0.0274(10) 0.0197(8) 0.0231(8) 0.0023(7) -0.0020(7) 0.0033(7)
C18 0.0275(9) 0.0119(8) 0.0248(8) 0.0002(6) 0.0096(7) -0.0005(6)
C19 0.0298(10) 0.0176(8) 0.0186(8) -0.0050(6) 0.0029(7) -0.0050(7)
C20 0.0229(9) 0.0187(8) 0.0166(7) -0.0008(6) 0.0009(6) -0.0024(6)
C21 0.0192(8) 0.0142(8) 0.0194(8) -0.0012(6) 0.0001(6) 0.0003(6)
C22 0.0312(10) 0.0311(10) 0.0236(9) -0.0054(7) 0.0057(8) 0.0031(8)
C23 0.0270(11) 0.0422(12) 0.0478(13) -0.0101(10) 0.0114(9) 0.0050(9)
C24 0.0215(11) 0.0559(15) 0.0595(15) -0.0148(12) -0.0064(10) 0.0056(10)
C25 0.0307(12) 0.0772(18) 0.0375(12) -0.0202(12) -0.0146(10) 0.0068(11)
C26 0.0254(10) 0.0491(12) 0.0231(9) -0.0119(8) -0.0015(8) 0.0033(9)

loop_
_atom_type_symbol
_atom_type_description
_atom_type_scat_dispersion_real
_atom_type_scat_dispersion_imag
_atom_type_scat_source
C C 0.0033 0.0016 'International Tables Vol C Tables 4.2.6.8 and 6.1.1.4'
H H 0.0000 0.0000 'International Tables Vol C Tables 4.2.6.8 and 6.1.1.4'
Cl Cl 0.1484 0.1585 'International Tables Vol C Tables 4.2.6.8 and 6.1.1.4'
N N 0.0061 0.0033 'International Tables Vol C Tables 4.2.6.8 and 6.1.1.4'
O O 0.0106 0.0060 'International Tables Vol C Tables 4.2.6.8 and 6.1.1.4'
S S 0.1246 0.1234 'International Tables Vol C Tables 4.2.6.8 and 6.1.1.4'

loop_
_geom_angle_atom_site_label_1
_geom_angle_atom_site_label_2
_geom_angle_atom_site_label_3
_geom_angle
_geom_angle_site_symmetry_1
_geom_angle_site_symmetry_3
_geom_angle_publ_flag
O2 S1 O1 116.89(7) . . ?
O2 S1 N2 106.50(7) . . ?
O1 S1 N2 113.32(7) . . ?
O2 S1 C8 107.70(7) . . ?
O1 S1 C8 107.88(8) . . ?
N2 S1 C8 103.62(7) . . ?
C1 N1 H1A 119.1(13) . . ?
C1 N1 H1B 120.2(13) . . ?
H1A N1 H1B 120.6(19) . . ?
C1 N2 S1 121.72(12) . . ?
N1 C1 N2 126.85(15) . . ?
N1 C1 C2 118.04(14) . . ?
N2 C1 C2 115.11(14) . . ?
C3 C2 C7 119.03(16) . . ?
C3 C2 C1 119.53(15) . . ?
C7 C2 C1 121.43(16) . . ?
C4 C3 C2 120.87(16) . . ?
C4 C3 H3 119.6 . . ?
C2 C3 H3 119.6 . . ?
C3 C4 C5 118.92(18) . . ?
C3 C4 H4 120.5 . . ?
C5 C4 H4 120.5 . . ?
C6 C5 C4 121.36(17) . . ?
C6 C5 Cl1 119.53(14) . . ?
C4 C5 Cl1 119.11(15) . . ?
C5 C6 C7 119.51(17) . . ?
C5 C6 H6 120.2 . . ?
C7 C6 H6 120.2 . . ?
C6 C7 C2 120.29(17) . . ?
C6 C7 H7 119.9 . . ?
C2 C7 H7 119.9 . . ?
C13 C8 C9 121.31(16) . . ?
C13 C8 S1 120.77(14) . . ?
C9 C8 S1 117.90(13) . . ?
C10 C9 C8 119.23(16) . . ?
C10 C9 H9 120.4 . . ?
C8 C9 H9 120.4 . . ?
C9 C10 C11 119.84(18) . . ?
C9 C10 H10 120.1 . . ?
C11 C10 H10 120.1 . . ?
C12 C11 C10 120.61(18) . . ?
C12 C11 H11 119.7 . . ?
C10 C11 H11 119.7 . . ?
C11 C12 C13 120.26(18) . . ?
C11 C12 H12 119.9 . . ?
C13 C12 H12 119.9 . . ?
C8 C13 C12 118.75(17) . . ?
C8 C13 H13 120.6 . . ?
C12 C13 H13 120.6 . . ?
O6 S3 O5 117.04(7) . . ?
O6 S3 N6 106.33(7) . . ?
O5 S3 N6 113.55(7) . . ?
O6 S3 C34 105.87(7) . . ?
O5 S3 C34 108.13(8) . . ?
N6 S3 C34 105.03(8) . . ?
C27 N5 H5A 118.8(14) . . ?
C27 N5 H5B 123.6(14) . . ?
H5A N5 H5B 117.5(19) . . ?
C27 N6 S3 122.29(12) . . ?
N5 C27 N6 126.30(15) . . ?
N5 C27 C28 118.38(15) . . ?
N6 C27 C28 115.33(14) . . ?
C33 C28 C29 118.67(15) . . ?
C33 C28 C27 122.10(15) . . ?
C29 C28 C27 119.22(15) . . ?
C30 C29 C28 121.00(16) . . ?
C30 C29 H29 119.5 . . ?
C28 C29 H29 119.5 . . ?
C31 C30 C29 118.72(17) . . ?
C31 C30 H30 120.6 . . ?
C29 C30 H30 120.6 . . ?
C32 C31 C30 121.50(16) . . ?
C32 C31 Cl3 118.80(14) . . ?
C30 C31 Cl3 119.70(14) . . ?
C31 C32 C33 119.41(17) . . ?
C31 C32 H32 120.3 . . ?
C33 C32 H32 120.3 . . ?
C32 C33 C28 120.69(17) . . ?
C32 C33 H33 119.7 . . ?
C28 C33 H33 119.7 . . ?
C39 C34 C35 121.10(17) . . ?
C39 C34 S3 119.84(14) . . ?
C35 C34 S3 118.95(13) . . ?
C36 C35 C34 119.73(17) . . ?
C36 C35 H35 120.1 . . ?
C34 C35 H35 120.1 . . ?
C37 C36 C35 119.56(18) . . ?
C37 C36 H36 120.2 . . ?
C35 C36 H36 120.2 . . ?
C38 C37 C36 120.55(18) . . ?
C38 C37 H37 119.7 . . ?
C36 C37 H37 119.7 . . ?
C37 C38 C39 120.75(18) . . ?
C37 C38 H38 119.6 . . ?
C39 C38 H38 119.6 . . ?
C34 C39 C38 118.29(18) . . ?
C34 C39 H39 120.9 . . ?
C38 C39 H39 120.9 . . ?
O3 S2 O4 116.16(8) . . ?
O3 S2 N4 114.18(7) . . ?
O4 S2 N4 107.10(7) . . ?
O3 S2 C21 107.63(8) . . ?
O4 S2 C21 106.44(7) . . ?
N4 S2 C21 104.45(8) . . ?
C14 N3 H3A 119.4(13) . . ?
C14 N3 H3B 121.1(13) . . ?
H3A N3 H3B 119.6(18) . . ?
C14 N4 S2 123.34(11) . . ?
N4 C14 N3 127.58(15) . . ?
N4 C14 C15 115.20(13) . . ?
N3 C14 C15 117.20(14) . . ?
C16 C15 C20 119.36(15) . . ?
C16 C15 C14 121.24(14) . . ?
C20 C15 C14 119.37(14) . . ?
C17 C16 C15 120.43(15) . . ?
C17 C16 H16 119.8 . . ?
C15 C16 H16 119.8 . . ?
C16 C17 C18 119.13(16) . . ?
C16 C17 H17 120.4 . . ?
C18 C17 H17 120.4 . . ?
C19 C18 C17 121.45(15) . . ?
C19 C18 Cl2 119.30(13) . . ?
C17 C18 Cl2 119.25(13) . . ?
C20 C19 C18 119.03(15) . . ?
C20 C19 H19 120.5 . . ?
C18 C19 H19 120.5 . . ?
C19 C20 C15 120.51(16) . . ?
C19 C20 H20 119.7 . . ?
C15 C20 H20 119.7 . . ?
C26 C21 C22 120.88(17) . . ?
C26 C21 S2 119.81(13) . . ?
C22 C21 S2 119.25(13) . . ?
C21 C22 C23 119.23(18) . . ?
C21 C22 H22 120.4 . . ?
C23 C22 H22 120.4 . . ?
C24 C23 C22 120.11(19) . . ?
C24 C23 H23 119.9 . . ?
C22 C23 H23 119.9 . . ?
C23 C24 C25 120.5(2) . . ?
C23 C24 H24 119.8 . . ?
C25 C24 H24 119.8 . . ?
C24 C25 C26 119.9(2) . . ?
C24 C25 H25 120.0 . . ?
C26 C25 H25 120.0 . . ?
C25 C26 C21 119.34(18) . . ?
C25 C26 H26 120.3 . . ?
C21 C26 H26 120.3 . . ?

loop_
_geom_bond_atom_site_label_1
_geom_bond_atom_site_label_2
_geom_bond_distance
_geom_bond_site_symmetry_2
_geom_bond_publ_flag
Cl1 C5 1.7383(18) . ?
S1 O2 1.4411(11) . ?
S1 O1 1.4422(12) . ?
S1 N2 1.6110(14) . ?
S1 C8 1.7648(17) . ?
N1 C1 1.319(2) . ?
N1 H1A 0.879(15) . ?
N1 H1B 0.866(15) . ?
N2 C1 1.331(2) . ?
C1 C2 1.488(2) . ?
C2 C3 1.389(2) . ?
C2 C7 1.396(2) . ?
C3 C4 1.385(3) . ?
C3 H3 0.9500 . ?
C4 C5 1.386(3) . ?
C4 H4 0.9500 . ?
C5 C6 1.372(3) . ?
C6 C7 1.388(2) . ?
C6 H6 0.9500 . ?
C7 H7 0.9500 . ?
C8 C13 1.386(2) . ?
C8 C9 1.392(2) . ?
C9 C10 1.384(3) . ?
C9 H9 0.9500 . ?
C10 C11 1.385(3) . ?
C10 H10 0.9500 . ?
C11 C12 1.381(3) . ?
C11 H11 0.9500 . ?
C12 C13 1.390(3) . ?
C12 H12 0.9500 . ?
C13 H13 0.9500 . ?
Cl3 C31 1.7412(17) . ?
S3 O6 1.4374(11) . ?
S3 O5 1.4453(12) . ?
S3 N6 1.6069(14) . ?
S3 C34 1.7707(17) . ?
N5 C27 1.317(2) . ?
N5 H5A 0.864(15) . ?
N5 H5B 0.868(15) . ?
N6 C27 1.324(2) . ?
C27 C28 1.490(2) . ?
C28 C33 1.389(2) . ?
C28 C29 1.390(2) . ?
C29 C30 1.385(2) . ?
C29 H29 0.9500 . ?
C30 C31 1.379(3) . ?
C30 H30 0.9500 . ?
C31 C32 1.371(3) . ?
C32 C33 1.381(3) . ?
C32 H32 0.9500 . ?
C33 H33 0.9500 . ?
C34 C39 1.382(2) . ?
C34 C35 1.391(2) . ?
C35 C36 1.385(3) . ?
C35 H35 0.9500 . ?
C36 C37 1.378(3) . ?
C36 H36 0.9500 . ?
C37 C38 1.377(3) . ?
C37 H37 0.9500 . ?
C38 C39 1.395(3) . ?
C38 H38 0.9500 . ?
C39 H39 0.9500 . ?
Cl2 C18 1.7293(16) . ?
S2 O3 1.4388(12) . ?
S2 O4 1.4448(12) . ?
S2 N4 1.6093(14) . ?
S2 C21 1.7618(17) . ?
N3 C14 1.324(2) . ?
N3 H3A 0.872(15) . ?
N3 H3B 0.884(15) . ?
N4 C14 1.320(2) . ?
C14 C15 1.485(2) . ?
C15 C16 1.391(2) . ?
C15 C20 1.398(2) . ?
C16 C17 1.381(2) . ?
C16 H16 0.9500 . ?
C17 C18 1.385(2) . ?
C17 H17 0.9500 . ?
C18 C19 1.384(2) . ?
C19 C20 1.379(2) . ?
C19 H19 0.9500 . ?
C20 H20 0.9500 . ?
C21 C26 1.384(2) . ?
C21 C22 1.384(2) . ?
C22 C23 1.384(3) . ?
C22 H22 0.9500 . ?
C23 C24 1.376(3) . ?
C23 H23 0.9500 . ?
C24 C25 1.382(3) . ?
C24 H24 0.9500 . ?
C25 C26 1.383(3) . ?
C25 H25 0.9500 . ?
C26 H26 0.9500 . ?

loop_
_geom_hbond_atom_site_label_D
_geom_hbond_atom_site_label_H
_geom_hbond_atom_site_label_A
_geom_hbond_distance_DH
_geom_hbond_distance_HA
_geom_hbond_distance_DA
_geom_hbond_angle_DHA
_geom_hbond_site_symmetry_A
_geom_hbond_publ_flag
N1 H1A O1 0.879(15) 2.130(18) 2.7939(19) 131.8(17) . yes
N1 H1B O6 0.866(15) 2.034(15) 2.8764(18) 163.8(19) . yes
N5 H5A O5 0.864(15) 2.092(18) 2.7521(18) 132.7(17) . yes
N5 H5B O4 0.868(15) 2.075(16) 2.8953(19) 157.4(19) 4_576 yes
N3 H3A O5 0.872(15) 2.241(18) 2.8941(18) 131.5(16) . yes
N3 H3A O3 0.872(15) 2.030(18) 2.7015(19) 133.0(17) . yes

loop_
_geom_torsion_atom_site_label_1
_geom_torsion_atom_site_label_2
_geom_torsion_atom_site_label_3
_geom_torsion_atom_site_label_4
_geom_torsion
_geom_torsion_site_symmetry_1
_geom_torsion_site_symmetry_2
_geom_torsion_site_symmetry_3
_geom_torsion_site_symmetry_4
_geom_torsion_publ_flag
O2 S1 N2 C1 -164.75(13) . . . . ?
O1 S1 N2 C1 -34.86(16) . . . . ?
C8 S1 N2 C1 81.79(14) . . . . ?
S1 N2 C1 N1 6.5(2) . . . . ?
S1 N2 C1 C2 -174.41(12) . . . . ?
N1 C1 C2 C3 -150.63(17) . . . . ?
N2 C1 C2 C3 30.2(2) . . . . ?
N1 C1 C2 C7 30.3(2) . . . . ?
N2 C1 C2 C7 -148.84(16) . . . . ?
C7 C2 C3 C4 -1.3(3) . . . . ?
C1 C2 C3 C4 179.63(16) . . . . ?
C2 C3 C4 C5 0.1(3) . . . . ?
C3 C4 C5 C6 1.2(3) . . . . ?
C3 C4 C5 Cl1 -178.36(14) . . . . ?
C4 C5 C6 C7 -1.4(3) . . . . ?
Cl1 C5 C6 C7 178.24(14) . . . . ?
C5 C6 C7 C2 0.1(3) . . . . ?
C3 C2 C7 C6 1.2(3) . . . . ?
C1 C2 C7 C6 -179.77(16) . . . . ?
O2 S1 C8 C13 143.88(13) . . . . ?
O1 S1 C8 C13 16.88(15) . . . . ?
N2 S1 C8 C13 -103.53(14) . . . . ?
O2 S1 C8 C9 -37.56(15) . . . . ?
O1 S1 C8 C9 -164.56(12) . . . . ?
N2 S1 C8 C9 75.03(14) . . . . ?
C13 C8 C9 C10 0.1(2) . . . . ?
S1 C8 C9 C10 -178.42(13) . . . . ?
C8 C9 C10 C11 -0.6(3) . . . . ?
C9 C10 C11 C12 0.4(3) . . . . ?
C10 C11 C12 C13 0.3(3) . . . . ?
C9 C8 C13 C12 0.6(2) . . . . ?
S1 C8 C13 C12 179.08(13) . . . . ?
C11 C12 C13 C8 -0.8(3) . . . . ?
O6 S3 N6 C27 159.56(13) . . . . ?
O5 S3 N6 C27 29.43(16) . . . . ?
C34 S3 N6 C27 -88.50(15) . . . . ?
S3 N6 C27 N5 -3.9(2) . . . . ?
S3 N6 C27 C28 175.98(11) . . . . ?
N5 C27 C28 C33 -3.3(2) . . . . ?
N6 C27 C28 C33 176.84(16) . . . . ?
N5 C27 C28 C29 175.84(16) . . . . ?
N6 C27 C28 C29 -4.0(2) . . . . ?
C33 C28 C29 C30 -0.4(3) . . . . ?
C27 C28 C29 C30 -179.59(17) . . . . ?
C28 C29 C30 C31 0.6(3) . . . . ?
C29 C30 C31 C32 -0.2(3) . . . . ?
C29 C30 C31 Cl3 179.32(15) . . . . ?
C30 C31 C32 C33 -0.3(3) . . . . ?
Cl3 C31 C32 C33 -179.83(16) . . . . ?
C31 C32 C33 C28 0.4(3) . . . . ?
C29 C28 C33 C32 -0.1(3) . . . . ?
C27 C28 C33 C32 179.04(18) . . . . ?
O6 S3 C34 C39 -118.86(14) . . . . ?
O5 S3 C34 C39 7.32(16) . . . . ?
N6 S3 C34 C39 128.87(14) . . . . ?
O6 S3 C34 C35 57.25(14) . . . . ?
O5 S3 C34 C35 -176.57(12) . . . . ?
N6 S3 C34 C35 -55.02(14) . . . . ?
C39 C34 C35 C36 -0.8(3) . . . . ?
S3 C34 C35 C36 -176.87(13) . . . . ?
C34 C35 C36 C37 1.2(3) . . . . ?
C35 C36 C37 C38 -0.4(3) . . . . ?
C36 C37 C38 C39 -0.7(3) . . . . ?
C35 C34 C39 C38 -0.3(3) . . . . ?
S3 C34 C39 C38 175.74(14) . . . . ?
C37 C38 C39 C34 1.0(3) . . . . ?
O3 S2 N4 C14 2.24(17) . . . . ?
O4 S2 N4 C14 132.31(14) . . . . ?
C21 S2 N4 C14 -115.05(15) . . . . ?
S2 N4 C14 N3 -2.6(3) . . . . ?
S2 N4 C14 C15 179.28(12) . . . . ?
N4 C14 C15 C16 152.39(16) . . . . ?
N3 C14 C15 C16 -26.0(2) . . . . ?
N4 C14 C15 C20 -25.8(2) . . . . ?
N3 C14 C15 C20 155.84(16) . . . . ?
C20 C15 C16 C17 2.4(3) . . . . ?
C14 C15 C16 C17 -175.83(16) . . . . ?
C15 C16 C17 C18 -0.2(3) . . . . ?
C16 C17 C18 C19 -2.4(3) . . . . ?
C16 C17 C18 Cl2 176.86(14) . . . . ?
C17 C18 C19 C20 2.8(3) . . . . ?
Cl2 C18 C19 C20 -176.49(13) . . . . ?
C18 C19 C20 C15 -0.6(3) . . . . ?
C16 C15 C20 C19 -2.0(2) . . . . ?
C14 C15 C20 C19 176.24(15) . . . . ?
O3 S2 C21 C26 151.82(15) . . . . ?
O4 S2 C21 C26 26.65(17) . . . . ?
N4 S2 C21 C26 -86.46(16) . . . . ?
O3 S2 C21 C22 -25.33(16) . . . . ?
O4 S2 C21 C22 -150.49(14) . . . . ?
N4 S2 C21 C22 96.39(15) . . . . ?
C26 C21 C22 C23 0.1(3) . . . . ?
S2 C21 C22 C23 177.20(15) . . . . ?
C21 C22 C23 C24 -0.4(3) . . . . ?
C22 C23 C24 C25 0.7(4) . . . . ?
C23 C24 C25 C26 -0.5(4) . . . . ?
C24 C25 C26 C21 0.2(4) . . . . ?
C22 C21 C26 C25 0.0(3) . . . . ?
S2 C21 C26 C25 -177.08(18) . . . . ?
